data_2004580
loop_
_publ_author_name
'Singh, P.'
'Zottola, M.'
'Huang, S.'
'Shaw, B. R.'
'Pedersen, L. G.'

_publ_section_title
;
 2'-Deoxycytidine-N(3)-cyanoborane Monohydrate
;
_journal_issue 3
_journal_name_full 'Acta Crystallographica Section C'
_journal_page_first 693
_journal_page_last 696
_journal_paper_doi 10.1107/S0108270195013412
_journal_volume 52
_journal_year 1996
_chemical_formula_moiety 'C10 H15 B N4 O4 , H2 O'
_chemical_formula_sum 'C10 H17 B N4 O5'
_chemical_formula_weight 284.08
_space_group_IT_number 4
_symmetry_cell_setting monoclinic
_symmetry_space_group_name_Hall 'P 2yb'
_symmetry_space_group_name_H-M 'P 1 21 1'
_atom_type_scat_source IntTabIV
_cell_angle_alpha 90
_cell_angle_beta 93.3(2)
_cell_angle_gamma 90
_cell_formula_units_Z 2
_cell_length_a 6.879(2)
_cell_length_b 8.215(2)
_cell_length_c 11.961(2)
_cell_measurement_reflns_used 25
_cell_measurement_temperature 298
_cell_measurement_theta_max 11
_cell_measurement_theta_min 6.5
_cell_volume 674.8(3)
_diffrn_measurement_device 'Siemens R3m/\m'
_diffrn_measurement_method \w
_diffrn_radiation_type MoK\a
_diffrn_radiation_wavelength 0.71073
_diffrn_reflns_av_R_equivalents 0.028
_diffrn_reflns_limit_h_max 9
_diffrn_reflns_limit_h_min -9
_diffrn_reflns_limit_k_max 11
_diffrn_reflns_limit_k_min 0
_diffrn_reflns_limit_l_max 16
_diffrn_reflns_limit_l_min 0
_diffrn_reflns_number 2147
_diffrn_reflns_theta_max 30
_diffrn_standards_decay_% +-1.8
_diffrn_standards_interval_count 48
_diffrn_standards_number 2
_exptl_absorpt_coefficient_mu 0.104
_exptl_absorpt_correction_type none
_exptl_crystal_colour colorless
_exptl_crystal_density_diffrn 1.40
_exptl_crystal_description block
_exptl_crystal_size_max 0.52
_exptl_crystal_size_mid 0.40
_exptl_crystal_size_min 0.28
_refine_diff_density_max 0.27
_refine_diff_density_min -0.18
_refine_ls_extinction_method none
_refine_ls_goodness_of_fit_obs 2.06
_refine_ls_hydrogen_treatment refall
_refine_ls_number_parameters 248
_refine_ls_number_reflns 1681
_refine_ls_R_factor_obs 0.0456
_refine_ls_shift/esd_max 0.03
_refine_ls_structure_factor_coef F
_refine_ls_weighting_details 'w = 1/[\s^2^(F)+0.0002F^2^]'
_refine_ls_weighting_scheme calc
_refine_ls_wR_factor_obs 0.0511
_reflns_number_observed 1681
_reflns_number_total 2092
_reflns_observed_criterion 'F~o~ > 6\s(F~o~)'
_cod_data_source_file bk1157.cif
_cod_data_source_block bk1157a
_cod_depositor_comments
;
The following automatic conversions were performed:

'_refine_ls_weighting_scheme' value '1/[\s^2^(F)+0.0002F^2^]' was
changed to 'calc'. New tag '_refine_ls_weighting_details' was
created. The value of the new tag was set to 'w =
1/[\s^2^(F)+0.0002F^2^]'.

Automatic conversion script
Id: cif_fix_values 3143 2015-03-26 13:38:13Z robertas 
;
_cod_original_sg_symbol_Hall 'P 2y1'
_cod_original_sg_symbol_H-M 'P 21'
_cod_database_code 2004580

loop_
_symmetry_equiv_pos_as_xyz
x,y,z
-x,y+1/2,-z

loop_
_atom_site_label
_atom_site_fract_x
_atom_site_fract_y
_atom_site_fract_z
_atom_site_U_iso_or_equiv
N(1) .8628(3) .8492 .9097(2) .031(1)
C(2) .8070(3) .8561(4) 1.0185(2) .030(1)
O(2) .6355(2) .8523(4) 1.0379(2) .049(1)
N(3) .9525(3) .8659(3) 1.1037(2) .029(1)
C(4) 1.1422(3) .8855(4) 1.0807(2) .028(1)
N(4) 1.2801(3) .8990(3) 1.1615(2) .034(1)
C(5) 1.1912(4) .8927(5) .9671(2) .043(1)
C(6) 1.0520(3) .8722(5) .8858(2) .041(1)
B .8803(4) .8438(5) 1.2271(2) .035(1)
C(3) .7730(4) 1.0061(4) 1.2614(2) .038(1)
N(5) .6960(4) 1.1210(5) 1.2885(2) .059(1)
C(1') .7077(3) .8178(4) .8192(2) .029(1)
C(2') .6135(4) .9716(4) .7699(2) .037(1)
C(3') .7062(4) .9897(4) .6578(2) .033(1)
O(3') .5819(4) 1.0632(3) .5732(2) .049(1)
C(4') .7425(4) .8137(4) .6269(2) .031(1)
O(4') .7986(3) .7368(1) .7326(1) .033(1)
C(5') .8967(5) .7828(4) .5445(3) .047(1)
O(5') 1.0783(3) .8571(4) .5777(2) .055(1)
O(1W) .3471(3) .8906(3) .4111(2) .040(1)
H(1W) .433(5) .946(5) .445(3) .044(9)
H(2W) .255(6) .895(7) .445(4) .082(13)
H(1B) 1.001(4) .824(3) 1.288(3) .048(8)
H(2B) .785(4) .745(4) 1.231(2) .038(7)
H(1N4) 1.258(4) .914(4) 1.235(3) .032(7)
H(2N4) 1.403(5) .909(5) 1.145(3) .050(9)
H(5) 1.326(4) .916(4) .953(2) .042(8)
H(6) 1.074(4) .871(4) .811(3) .043(8)
H(1') .614(4) .744(4) .856(2) .031(7)
H(2') .648(4) 1.068(4) .819(3) .045(9)
H(2") .474(5) .947(5) .748(3) .056(9)
H(3') .824(4) 1.049(3) .672(3) .031(7)
H(3'O) .585(6) 1.150(6) .579(3) .073(11)
H(4') .615(4) .763(4) .594(2) .027(7)
H(5') .921(5) .672(5) .541(3) .051(9)
H(5") .851(5) .836(6) .468(3) .068(10)
H(5'O) 1.129(6) .803(6) .623(3) .073(13)

loop_
_geom_angle_atom_site_label_1
_geom_angle_atom_site_label_2
_geom_angle_atom_site_label_3
_geom_angle
_geom_angle_publ_flag
C(2) N(1) C(6) 120.9(2) yes
C(6) N(1) C(1') 121.5(2) yes
N(1) C(2) N(3) 117.9(2) yes
C(2) N(3) C(4) 121.1(2) yes
C(4) N(3) B 123.8(2) yes
N(3) C(4) C(5) 118.9(2) yes
C(4) C(5) C(6) 119.4(2) yes
N(3) B C(3) 108.5(2) yes
N(1) C(1') C(2') 114.0(2) yes
C(2') C(1') O(4') 107.7(2) yes
C(2') C(3') O(3') 113.7(2) yes
O(3') C(3') C(4') 109.4(2) yes
C(3') C(4') C(5') 116.8(2) yes
C(1') O(4') C(4') 109.2(2) yes
C(2) N(1) C(1') 117.6(2) yes
N(1) C(2) O(2) 120.3(2) yes
O(2) C(2) N(3) 121.8(2) yes
C(2) N(3) B 115.0(2) yes
N(3) C(4) N(4) 121.3(2) yes
N(4) C(4) C(5) 119.8(2) yes
N(1) C(6) C(5) 121.3(2) yes
B C(3) N(5) 178.4(3) yes
N(1) C(1') O(4') 106.5(2) yes
C(1') C(2') C(3') 103.4(2) yes
C(2') C(3') C(4') 101.8(2) yes
C(3') C(4') O(4') 104.1(2) yes
O(4') C(4') C(5') 109.6(2) yes
C(4') C(5') O(5') 112.5(3) yes

loop_
_geom_bond_atom_site_label_1
_geom_bond_atom_site_label_2
_geom_bond_site_symmetry_2
_geom_bond_distance
_geom_bond_publ_flag
N(1) C(2) . 1.379(3) yes
N(1) C(1') . 1.498(3) yes
C(2) N(3) . 1.389(3) yes
N(3) B . 1.594(3) yes
C(4) C(5) . 1.419(3) yes
B C(3) . 1.589(5) yes
C(1') C(2') . 1.523(4) yes
C(2') C(3') . 1.525(4) yes
C(3') C(4') . 1.517(4) yes
C(4') C(5') . 1.511(4) yes
N(1) C(6) . 1.362(3) yes
C(2) O(2) . 1.216(3) yes
N(3) C(4) . 1.359(3) yes
C(4) N(4) . 1.320(3) yes
C(5) C(6) . 1.336(3) yes
C(3) N(5) . 1.139(5) yes
C(1') O(4') . 1.407(3) yes
C(3') O(3') . 1.421(3) yes
C(4') O(4') . 1.446(3) yes
C(5') O(5') . 1.427(4) yes
O(2) H(5) 1_455 2.36(3) yes
C(3) H(5") 1_556 2.87(4) yes
B H(5") 1_556 2.91(4) yes
C(3) H(5'O) 2_757 2.87(5) yes
O(2) C(5) 1_455 3.142(3) yes

loop_
_geom_torsion_atom_site_label_1
_geom_torsion_atom_site_label_2
_geom_torsion_atom_site_label_3
_geom_torsion_atom_site_label_4
_geom_torsion
_geom_torsion_publ_flag
N(1) C(2) N(3) C(4) 6.9(4) no
C(2) N(3) C(4) C(5) -1.3(5) no
N(3) C(4) C(5) C(6) -3.2(5) no
C(4) C(5) C(6) N(1) 1.9(6) no
C(5) C(6) N(1) C(2) 4.0(5) no
C(6) N(1) C(2) N(3) -8.2(4) no
